data_2209214
loop_
_publ_author_name
'Tony D. Keene'
'Michael B. Hursthouse'
'Daniel J. Price'

_publ_section_title
;
 Poly[methylamine-\m-oxalato-copper(II)]
;
_journal_coeditor_code HK2039
_journal_issue 6
_journal_name_full 'Acta Crystallographica Section E'
_journal_page_first m1373
_journal_page_last m1375
_journal_paper_doi 10.1107/S1600536806016679
_journal_volume 62
_journal_year 2006
_chemical_formula_iupac '[Cu (C2 O4) (C H5 N)]'
_chemical_formula_moiety 'C6 H10 Cu2 N2 O8'
_chemical_formula_sum 'C6 H10 Cu2 N2 O8'
_chemical_formula_weight 365.24
_chemical_name_systematic
;
Poly[methylamine-\m~3~-oxalato-copper(II)]
;
_space_group_IT_number 14
_symmetry_cell_setting monoclinic
_symmetry_space_group_name_Hall '-P 2ybc'
_symmetry_space_group_name_H-M 'P 1 21/c 1'
_audit_creation_method 'WinGX routine CIF_UPDATE'
_cell_angle_alpha 90
_cell_angle_beta 102.53(7)
_cell_angle_gamma 90
_cell_formula_units_Z 4
_cell_length_a 9.421(8)
_cell_length_b 12.668(12)
_cell_length_c 9.392(7)
_cell_measurement_reflns_used 3698
_cell_measurement_temperature 566(2)
_cell_measurement_theta_max 27.48
_cell_measurement_theta_min 2.91
_cell_volume 1094.2(16)
_computing_cell_refinement 'DENZO and COLLECT (Hooft, 1998)'
_computing_data_collection 'DENZO (Otwinowski & Minor, 1997)'
_computing_data_reduction 'DENZO and COLLECT'
_computing_molecular_graphics 'DIAMOND (Brandenburg, 1999)'
_computing_structure_refinement
;
SHELXS97 (Sheldrick, 1997) in WinGX'
;
_computing_structure_solution
;
SIR92 (Altomare <i>et al.</i>,  1993) in WinGX (Farrugia, 1999)'
;
_diffrn_measured_fraction_theta_full 0.986
_diffrn_measured_fraction_theta_max 0.986
_diffrn_measurement_device_type 'Nonius KappaCCD'
_diffrn_measurement_method '\f and \w'
_diffrn_radiation_type MoK\a
_diffrn_radiation_wavelength 0.71073
_diffrn_reflns_av_R_equivalents 0.0762
_diffrn_reflns_limit_h_max 12
_diffrn_reflns_limit_h_min -10
_diffrn_reflns_limit_k_max 14
_diffrn_reflns_limit_k_min -16
_diffrn_reflns_limit_l_max 12
_diffrn_reflns_limit_l_min -10
_diffrn_reflns_number 11196
_diffrn_reflns_theta_full 27.67
_diffrn_reflns_theta_max 27.67
_diffrn_reflns_theta_min 3.21
_exptl_absorpt_coefficient_mu 3.924
_exptl_absorpt_correction_T_max 0.8913
_exptl_absorpt_correction_T_min 0.8588
_exptl_absorpt_correction_type multi-scan
_exptl_absorpt_process_details '(SADABS; Sheldrick, 2003)'
_exptl_crystal_colour blue
_exptl_crystal_density_diffrn 2.217
_exptl_crystal_density_method 'not measured'
_exptl_crystal_description block
_exptl_crystal_F_000 728
_exptl_crystal_size_max 0.04
_exptl_crystal_size_mid 0.03
_exptl_crystal_size_min 0.03
_refine_diff_density_max 0.525
_refine_diff_density_min -0.785
_refine_ls_extinction_method none
_refine_ls_goodness_of_fit_ref 1.082
_refine_ls_hydrogen_treatment constr
_refine_ls_matrix_type full
_refine_ls_number_parameters 163
_refine_ls_number_reflns 2525
_refine_ls_number_restraints 0
_refine_ls_restrained_S_all 1.082
_refine_ls_R_factor_gt 0.0568
_refine_ls_shift/su_max 0
_refine_ls_structure_factor_coef Fsqd
_refine_ls_weighting_details 'calc w=1/[\s^2^(Fo^2^)+(0.0482P)^2^+2.4064P] where P=(Fo^2^+2Fc^2^)/3'
_refine_ls_weighting_scheme calc
_refine_ls_wR_factor_ref 0.1301
_reflns_number_gt 1816
_reflns_number_total 2525
_reflns_threshold_expression I>2\s(I)
_cod_data_source_file hk2039.cif
_cod_data_source_block I
_cod_depositor_comments
;
The following automatic conversions were performed:

'_chemical_melting_point' value 'N/A' was changed to '?' - the value
is undefined or not given.

Automatic conversion script
Id: cif_fix_values 1646 2011-03-28 12:23:43Z adriana 

The following automatic conversions were performed:

'_chemical_melting_point' value 'N/A' was changed to '?' - the value
is undefined or not given.

Automatic conversion script
Id: cif_fix_values 1715 2011-07-08 13:25:40Z adriana 
;
_cod_original_cell_volume 1094.1(16)
_cod_original_sg_symbol_H-M 'P 21/c'
_cod_database_code 2209214
_cod_database_fobs_code 2209214

loop_
_symmetry_equiv_pos_as_xyz
'x, y, z'
'-x, y+1/2, -z+1/2'
'-x, -y, -z'
'x, -y-1/2, z-1/2'

loop_
_atom_site_type_symbol
_atom_site_label
_atom_site_fract_x
_atom_site_fract_y
_atom_site_fract_z
_atom_site_U_iso_or_equiv
_atom_site_adp_type
_atom_site_calc_flag
_atom_site_refinement_flags
_atom_site_occupancy
Cu Cu1 0.19173(7) 0.14720(5) 0.67560(7) 0.0302(2) Uani d . 1
Cu Cu2 0.49291(8) 0.10215(6) 0.23795(7) 0.0328(2) Uani d . 1
O O1 0.0744(4) 0.1432(3) 0.4765(4) 0.0332(9) Uani d . 1
O O2 0.0588(4) 0.2250(3) 0.2635(4) 0.0368(9) Uani d . 1
O O3 0.3028(4) 0.2615(3) 0.5955(4) 0.0318(9) Uani d . 1
O O4 0.3051(4) 0.3347(3) 0.3809(4) 0.0308(9) Uani d . 1
O O5 0.3811(4) -0.0131(3) 0.1192(4) 0.0347(9) Uani d . 1
O O6 0.3845(4) -0.0980(3) -0.0886(4) 0.0347(9) Uani d . 1
O O7 0.3817(4) 0.0902(3) 0.3919(4) 0.0346(9) Uani d . 1
O O8 0.3739(4) 0.0225(3) 0.6094(4) 0.0414(10) Uani d . 1
N N1 0.0929(5) 0.0199(4) 0.7323(5) 0.0349(11) Uani d . 1
H H1A 0.0647 -0.0205 0.6523 0.042 Uiso calc R 1
H H1B 0.159 -0.0174 0.7963 0.042 Uiso calc R 1
N N2 0.5906(5) 0.2327(4) 0.3227(5) 0.0410(12) Uani d . 1
H H2A 0.5823 0.2806 0.2506 0.049 Uiso calc R 1
H H2B 0.5412 0.2579 0.3873 0.049 Uiso calc R 1
C C1 0.1168(6) 0.2084(4) 0.3928(6) 0.0278(11) Uani d . 1
C C2 0.2527(6) 0.2730(4) 0.4620(6) 0.0289(12) Uani d . 1
C C3 0.4327(6) -0.0315(4) 0.0094(6) 0.0288(12) Uani d . 1
C C4 0.4293(6) 0.0320(4) 0.5010(6) 0.0312(12) Uani d . 1
C C5 -0.0350(9) 0.0366(7) 0.7974(10) 0.082(3) Uani d . 1
H H5A -0.0722 -0.0305 0.8199 0.123 Uiso calc R 1
H H5B -0.109 0.0737 0.7293 0.123 Uiso calc R 1
H H5C -0.0069 0.0774 0.8851 0.123 Uiso calc R 1
C C6 0.7426(9) 0.2267(7) 0.3953(11) 0.091(3) Uani d . 1
H H6A 0.7761 0.2954 0.4308 0.137 Uiso calc R 1
H H6B 0.7985 0.2025 0.3275 0.137 Uiso calc R 1
H H6C 0.754 0.1783 0.4756 0.137 Uiso calc R 1

loop_
_atom_site_aniso_label
_atom_site_aniso_U_11
_atom_site_aniso_U_22
_atom_site_aniso_U_33
_atom_site_aniso_U_12
_atom_site_aniso_U_13
_atom_site_aniso_U_23
Cu1 0.0351(4) 0.0295(4) 0.0264(4) -0.0041(3) 0.0077(3) 0.0003(3)
Cu2 0.0383(4) 0.0320(4) 0.0306(4) -0.0011(3) 0.0132(3) -0.0022(3)
O1 0.032(2) 0.033(2) 0.033(2) -0.0071(18) 0.0063(16) 0.0037(16)
O2 0.042(2) 0.039(2) 0.028(2) -0.0024(19) 0.0053(17) 0.0027(17)
O3 0.037(2) 0.033(2) 0.025(2) -0.0045(17) 0.0043(16) 0.0024(16)
O4 0.034(2) 0.030(2) 0.027(2) -0.0002(16) 0.0045(16) 0.0014(15)
O5 0.041(2) 0.037(2) 0.030(2) -0.0049(19) 0.0163(17) -0.0047(17)
O6 0.042(2) 0.036(2) 0.028(2) -0.0060(18) 0.0129(17) -0.0022(17)
O7 0.041(2) 0.035(2) 0.030(2) 0.0112(18) 0.0115(17) 0.0070(16)
O8 0.046(3) 0.046(2) 0.037(2) 0.013(2) 0.0203(19) 0.0100(19)
N1 0.040(3) 0.033(3) 0.032(2) -0.005(2) 0.009(2) 0.000(2)
N2 0.045(3) 0.033(3) 0.047(3) -0.002(2) 0.015(2) -0.007(2)
C1 0.029(3) 0.027(3) 0.029(3) 0.001(2) 0.010(2) 0.001(2)
C2 0.031(3) 0.029(3) 0.029(3) 0.003(2) 0.011(2) 0.000(2)
C3 0.034(3) 0.027(3) 0.025(3) 0.003(2) 0.007(2) 0.005(2)
C4 0.033(3) 0.029(3) 0.032(3) 0.001(2) 0.007(2) 0.000(2)
C5 0.091(6) 0.059(5) 0.119(7) -0.023(5) 0.071(6) -0.024(5)
C6 0.041(5) 0.076(6) 0.150(9) -0.003(4) 0.004(5) -0.044(6)

loop_
_atom_type_symbol
_atom_type_description
_atom_type_scat_dispersion_real
_atom_type_scat_dispersion_imag
_atom_type_scat_source
C C 0.0033 0.0016 'International Tables Vol C Tables 4.2.6.8 and 6.1.1.4'
H H 0 0 'International Tables Vol C Tables 4.2.6.8 and 6.1.1.4'
N N 0.0061 0.0033 'International Tables Vol C Tables 4.2.6.8 and 6.1.1.4'
O O 0.0106 0.006 'International Tables Vol C Tables 4.2.6.8 and 6.1.1.4'
Cu Cu 0.3201 1.2651 'International Tables Vol C Tables 4.2.6.8 and 6.1.1.4'

loop_
_geom_angle_atom_site_label_1
_geom_angle_atom_site_label_2
_geom_angle_atom_site_label_3
_geom_angle_site_symmetry_1
_geom_angle_site_symmetry_3
_geom_angle
_geom_angle_publ_flag
O1 Cu1 N1 . . 91.98(18) y
O1 Cu1 O4 . 4_566 174.59(16) ?
N1 Cu1 O4 . 4_566 91.02(17) y
O1 Cu1 O3 . . 83.91(15) y
N1 Cu1 O3 . . 171.04(17) ?
O4 Cu1 O3 4_566 . 93.74(15) y
O1 Cu1 O2 . 4_566 97.03(15) y
N1 Cu1 O2 . 4_566 98.67(18) y
O4 Cu1 O2 4_566 4_566 78.06(15) y
O3 Cu1 O2 . 4_566 89.74(16) y
O7 Cu2 N2 . . 92.53(19) y
O7 Cu2 O5 . . 93.08(16) y
N2 Cu2 O5 . . 169.25(19) ?
O7 Cu2 O6 . 3_655 173.43(16) ?
N2 Cu2 O6 . 3_655 90.85(18) y
O5 Cu2 O6 . 3_655 84.50(16) y
O7 Cu2 O8 . 3_656 78.20(15) y
N2 Cu2 O8 . 3_656 100.3(2) y
O5 Cu2 O8 . 3_656 89.80(18) y
O6 Cu2 O8 3_655 3_656 95.65(16) y
C1 O1 Cu1 . . 112.9(3) ?
C1 O2 Cu1 . 4_565 108.2(3) ?
C2 O3 Cu1 . . 110.0(3) ?
C2 O4 Cu1 . 4_565 117.0(3) ?
C3 O5 Cu2 . . 110.1(3) ?
C3 O6 Cu2 . 3_655 111.0(3) ?
C4 O7 Cu2 . . 119.3(4) ?
C4 O8 Cu2 . 3_656 107.8(3) ?
C5 N1 Cu1 . . 117.7(4) ?
C5 N1 H1A . . 107.9 ?
Cu1 N1 H1A . . 107.9 ?
C5 N1 H1B . . 107.9 ?
Cu1 N1 H1B . . 107.9 ?
H1A N1 H1B . . 107.2 ?
C6 N2 Cu2 . . 118.2(5) ?
C6 N2 H2A . . 107.8 ?
Cu2 N2 H2A . . 107.8 ?
C6 N2 H2B . . 107.8 ?
Cu2 N2 H2B . . 107.8 ?
H2A N2 H2B . . 107.1 ?
O2 C1 O1 . . 126.1(5) ?
O2 C1 C2 . . 118.3(5) ?
O1 C1 C2 . . 115.5(5) ?
O3 C2 O4 . . 124.4(5) ?
O3 C2 C1 . . 117.5(5) ?
O4 C2 C1 . . 118.2(5) ?
O5 C3 O6 . . 125.7(5) ?
O5 C3 C3 . 3_655 118.3(6) ?
O6 C3 C3 . 3_655 116.0(6) ?
O8 C4 O7 . . 125.5(5) ?
O8 C4 C4 . 3_656 117.9(6) ?
O7 C4 C4 . 3_656 116.5(6) ?
N1 C5 H5A . . 109.5 ?
N1 C5 H5B . . 109.5 ?
H5A C5 H5B . . 109.5 ?
N1 C5 H5C . . 109.5 ?
H5A C5 H5C . . 109.5 ?
H5B C5 H5C . . 109.5 ?
N2 C6 H6A . . 109.5 ?
N2 C6 H6B . . 109.5 ?
H6A C6 H6B . . 109.5 ?
N2 C6 H6C . . 109.5 ?
H6A C6 H6C . . 109.5 ?
H6B C6 H6C . . 109.5 ?

loop_
_geom_bond_atom_site_label_1
_geom_bond_atom_site_label_2
_geom_bond_site_symmetry_2
_geom_bond_distance
_geom_bond_publ_flag
Cu1 O1 . 1.955(4) y
Cu1 N1 . 1.992(5) y
Cu1 O4 4_566 2.004(4) y
Cu1 O3 . 2.025(4) y
Cu1 O2 4_566 2.307(4) y
Cu2 O7 . 1.967(4) y
Cu2 N2 . 1.974(5) y
Cu2 O5 . 1.994(4) y
Cu2 O6 3_655 2.002(4) y
Cu2 O8 3_656 2.311(4) y
O2 Cu1 4_565 2.307(4) y
O4 Cu1 4_565 2.004(4) y
O6 Cu2 3_655 2.002(4) y
O8 Cu2 3_656 2.311(4) y
N1 H1A . 0.9 ?
N1 H1B . 0.9 ?
N2 H2A . 0.9 ?
N2 H2B . 0.9 ?
C1 O2 . 1.237(6) ?
C1 O1 . 1.264(6) ?
C2 O3 . 1.249(6) ?
C2 O4 . 1.265(6) ?
C2 C1 . 1.539(8) ?
C3 O5 . 1.254(6) ?
C3 O6 . 1.258(6) ?
C3 C3 3_655 1.541(11) ?
C4 O8 . 1.247(6) ?
C4 O7 . 1.262(6) ?
C4 C4 3_656 1.564(11) ?
C5 N1 . 1.480(9) ?
C5 H5A . 0.96 ?
C5 H5B . 0.96 ?
C5 H5C . 0.96 ?
C6 N2 . 1.448(9) ?
C6 H6A . 0.96 ?
C6 H6B . 0.96 ?
C6 H6C . 0.96 ?

loop_
_geom_hbond_atom_site_label_D
_geom_hbond_atom_site_label_H
_geom_hbond_atom_site_label_A
_geom_hbond_site_symmetry_A
_geom_hbond_distance_DH
_geom_hbond_distance_HA
_geom_hbond_distance_DA
_geom_hbond_angle_DHA
_geom_hbond_publ_flag
N1 H1A O1 3_556 0.9 2.216 3.042(7) 152.47 yes
N1 H1B O6 1_556 0.9 2.393 3.256(7) 160.67 yes
N2 H2B O4 . 0.9 2.416 3.137(7) 137.26 yes
